data_7116217
loop_
_publ_author_name
'Zhang, Zhe-Yu'
'Peng, Jun'
'Shi, Zhen-Yu'
'Zhou, Wan-Li'
'Khan, Shifa Ullah'
'Liu, Hong-Sheng'

_publ_section_title
;
 Antimony-dependent expansion for the Keggin heteropolyniobate family.
;
_journal_issue 15
_journal_name_full 'Chemical communications (Cambridge, England)'
_journal_page_first 3091
_journal_page_last 3093
_journal_paper_doi 10.1039/c4cc09612f
_journal_volume 51
_journal_year 2015
_chemical_formula_moiety '2(H Nb12 O40 Sb2 Ge), 9(C4 H16 Cu N4), 17(H2 O)'
_chemical_formula_sum 'C36 H180 Cu9 Ge2 N36 Nb24 O97 Sb4'
_chemical_formula_weight 6104.04
_chemical_name_systematic
; 
 ? 
;
_chemical_properties_physical Efflorescent
_space_group_IT_number 14
_symmetry_cell_setting monoclinic
_symmetry_space_group_name_Hall '-P 2yn'
_symmetry_space_group_name_H-M 'P 1 21/n 1'
_atom_sites_solution_hydrogens geom
_atom_sites_solution_primary direct
_atom_sites_solution_secondary difmap
_audit_block_doi 10.5517/cc13dvcq
_audit_creation_method SHELXL-97
_audit_update_record
;
2014-11-18 deposited with the CCDC.
2015-01-02 downloaded from the CCDC.
;
_cell_angle_alpha 90.00
_cell_angle_beta 95.0520(10)
_cell_angle_gamma 90.00
_cell_formula_units_Z 2
_cell_length_a 14.8930(8)
_cell_length_b 39.874(2)
_cell_length_c 19.3320(11)
_cell_measurement_temperature 293(2)
_cell_volume 11435.6(11)
_computing_cell_refinement 'Bruker SMART'
_computing_data_collection 'Bruker SMART'
_computing_data_reduction 'Bruker SAINT'
_computing_molecular_graphics 'Bruker SHELXTL'
_computing_publication_material 'Bruker SHELXTL'
_computing_structure_refinement 'SHELXL-97 (Sheldrick, 1997)'
_computing_structure_solution 'SHELXS-97 (Sheldrick, 1990)'
_diffrn_ambient_temperature 293(2)
_diffrn_measured_fraction_theta_full 0.998
_diffrn_measured_fraction_theta_max 0.998
_diffrn_measurement_device_type 'CCD area detector'
_diffrn_measurement_method 'phi and omega scans'
_diffrn_radiation_monochromator graphite
_diffrn_radiation_source 'fine-focus sealed tube'
_diffrn_radiation_type MoK\a
_diffrn_radiation_wavelength 0.71069
_diffrn_reflns_av_R_equivalents 0.0574
_diffrn_reflns_av_sigmaI/netI 0.0710
_diffrn_reflns_limit_h_max 19
_diffrn_reflns_limit_h_min -19
_diffrn_reflns_limit_k_max 50
_diffrn_reflns_limit_k_min -51
_diffrn_reflns_limit_l_max 24
_diffrn_reflns_limit_l_min -16
_diffrn_reflns_number 78111
_diffrn_reflns_theta_full 27.24
_diffrn_reflns_theta_max 27.24
_diffrn_reflns_theta_min 1.47
_exptl_absorpt_coefficient_mu 2.759
_exptl_absorpt_correction_T_max 0.871
_exptl_absorpt_correction_T_min 0.793
_exptl_absorpt_correction_type multi-scan
_exptl_absorpt_process_details SADABS
_exptl_crystal_colour purple
_exptl_crystal_density_diffrn 1.773
_exptl_crystal_density_method 'not measured'
_exptl_crystal_description needle
_exptl_crystal_F_000 5874
_exptl_crystal_size_max 0.16
_exptl_crystal_size_mid 0.07
_exptl_crystal_size_min 0.05
_platon_squeeze_details
;
;
_refine_diff_density_max 2.045
_refine_diff_density_min -1.462
_refine_diff_density_rms 0.234
_refine_ls_extinction_method none
_refine_ls_goodness_of_fit_ref 1.053
_refine_ls_hydrogen_treatment mixed
_refine_ls_matrix_type full
_refine_ls_number_parameters 928
_refine_ls_number_reflns 25520
_refine_ls_number_restraints 57
_refine_ls_restrained_S_all 1.055
_refine_ls_R_factor_all 0.0909
_refine_ls_R_factor_gt 0.0634
_refine_ls_shift/su_max 0.001
_refine_ls_shift/su_mean 0.000
_refine_ls_structure_factor_coef Fsqd
_refine_ls_weighting_details 'calc w=1/[\s^2^(Fo^2^)+(0.1104P)^2^+31.1482P] where P=(Fo^2^+2Fc^2^)/3'
_refine_ls_weighting_scheme calc
_refine_ls_wR_factor_gt 0.1960
_refine_ls_wR_factor_ref 0.2111
_reflns_number_gt 16441
_reflns_number_total 25520
_reflns_threshold_expression >2sigma(I)
_cod_data_source_file c4cc09612f2.cif
_cod_data_source_block shelx
_cod_depositor_comments
;
The following automatic conversions were performed:

'_exptl_absorpt_correction_type' value 'Multi-scan' changed to
'multi-scan' according to
/usr/data/users/saulius/crontab/automatic-downloads/rss-feeds/RSC/lib/dictionaries/cif_core.dic
dictionary named 'cif_core.dic' version 2.4.2 from 2011-04-26.

Automatic conversion script
Id: cif_fix_values 2935 2014-11-11 08:27:57Z andrius 

 Adding full bibliography for 7116213--7116221.cif.
;
_cod_original_sg_symbol_H-M 'P 21/n'
_cod_database_code 7116217

loop_
_symmetry_equiv_pos_as_xyz
'x, y, z'
'-x+1/2, y+1/2, -z+1/2'
'-x, -y, -z'
'x-1/2, -y-1/2, z-1/2'

loop_
_atom_site_label
_atom_site_type_symbol
_atom_site_fract_x
_atom_site_fract_y
_atom_site_fract_z
_atom_site_U_iso_or_equiv
_atom_site_adp_type
_atom_site_occupancy
_atom_site_symmetry_multiplicity
_atom_site_calc_flag
_atom_site_refinement_flags
_atom_site_disorder_assembly
_atom_site_disorder_group
Ge1 Ge 0.59298(5) 0.126984(19) 0.27255(4) 0.01626(17) Uani 1 1 d . . .
Nb1 Nb 0.59622(6) 0.059945(19) 0.39830(4) 0.03082(19) Uani 1 1 d . . .
Nb2 Nb 0.77500(6) 0.06473(2) 0.30211(4) 0.0316(2) Uani 1 1 d . . .
Nb3 Nb 0.75659(5) 0.124884(19) 0.42274(4) 0.02486(17) Uani 1 1 d . . .
Nb4 Nb 0.60484(6) 0.06031(2) 0.14629(4) 0.03172(19) Uani 1 1 d . . .
Nb5 Nb 0.42539(6) 0.059814(19) 0.24263(4) 0.02952(19) Uani 1 1 d . . .
Nb6 Nb 0.42959(5) 0.120645(18) 0.12248(4) 0.02394(17) Uani 1 1 d . . .
Nb7 Nb 0.78718(5) 0.13414(2) 0.17302(4) 0.02666(18) Uani 1 1 d . . .
Nb8 Nb 0.76285(5) 0.194172(18) 0.29200(4) 0.02279(17) Uani 1 1 d . . .
Nb9 Nb 0.61265(5) 0.194153(18) 0.15065(4) 0.02305(17) Uani 1 1 d . . .
Nb10 Nb 0.55930(5) 0.193237(18) 0.39417(4) 0.02256(17) Uani 1 1 d . . .
Nb11 Nb 0.39702(5) 0.128128(19) 0.37189(4) 0.02538(17) Uani 1 1 d . . .
Nb12 Nb 0.40944(5) 0.189161(18) 0.25274(4) 0.02195(16) Uani 1 1 d . . .
Sb1 Sb 0.56354(4) 0.126734(15) 0.49311(3) 0.03132(15) Uani 1 1 d . . .
Sb2 Sb 0.62086(4) 0.127801(15) 0.05154(3) 0.03174(15) Uani 1 1 d . . .
Cu1 Cu 0.83181(9) 0.25124(4) 0.01999(7) 0.0510(4) Uani 1 1 d . . .
Cu2 Cu 0.32993(8) 0.24622(3) 0.02278(6) 0.0422(3) Uani 1 1 d . . .
Cu3 Cu 0.32133(10) 0.99632(4) 0.45006(8) 0.0595(4) Uani 1 1 d . . .
Cu4 Cu 0.09077(8) 0.12661(4) 0.27512(7) 0.0487(4) Uani 1 1 d . . .
Cu5 Cu 0.5000 0.0000 0.0000 0.0839(8) Uani 1 2 d S . .
O1 O 0.5697(5) 0.03057(16) 0.4608(3) 0.0422(17) Uani 1 1 d . . .
O2 O 0.8655(5) 0.03642(19) 0.2932(4) 0.056(2) Uani 1 1 d . . .
O3 O 0.8218(4) 0.13537(17) 0.5009(3) 0.0394(16) Uani 1 1 d . . .
O4 O 0.6367(5) 0.03197(15) 0.0813(4) 0.0437(17) Uani 1 1 d . . .
O5 O 0.3447(5) 0.02787(17) 0.2515(4) 0.0490(19) Uani 1 1 d . . .
O6 O 0.3618(5) 0.12886(16) 0.0444(3) 0.0412(16) Uani 1 1 d . . .
O7 O 0.8752(4) 0.12547(19) 0.1183(4) 0.0470(18) Uani 1 1 d . . .
O8 O 0.8376(4) 0.22522(16) 0.3246(3) 0.0394(16) Uani 1 1 d . . .
O9 O 0.5933(4) 0.22263(14) 0.0801(3) 0.0318(14) Uani 1 1 d . . .
O10 O 0.5729(4) 0.22233(15) 0.4645(3) 0.0331(14) Uani 1 1 d . . .
O11 O 0.3132(5) 0.11700(18) 0.4267(3) 0.0422(16) Uani 1 1 d . . .
O12 O 0.3269(4) 0.21831(15) 0.2209(3) 0.0339(14) Uani 1 1 d . . .
O13 O 0.6995(4) 0.03864(14) 0.3656(3) 0.0354(15) Uani 1 1 d . . .
O14 O 0.8261(4) 0.08948(15) 0.3881(3) 0.0323(14) Uani 1 1 d . . .
O15 O 0.6689(4) 0.09177(14) 0.4680(3) 0.0298(13) Uani 1 1 d . . .
O16 O 0.5059(5) 0.03628(15) 0.1798(3) 0.0380(16) Uani 1 1 d . . .
O17 O 0.3708(4) 0.08207(15) 0.1572(3) 0.0321(14) Uani 1 1 d . . .
O18 O 0.5232(4) 0.09073(15) 0.0772(3) 0.0296(13) Uani 1 1 d . . .
O19 O 0.8393(4) 0.17126(15) 0.2260(3) 0.0302(13) Uani 1 1 d . . .
O20 O 0.7086(4) 0.16524(14) 0.1045(3) 0.0255(12) Uani 1 1 d . . .
O21 O 0.7033(4) 0.21764(14) 0.2080(3) 0.0283(13) Uani 1 1 d . . .
O22 O 0.4698(4) 0.16129(14) 0.4401(3) 0.0272(13) Uani 1 1 d . . .
O23 O 0.4649(4) 0.21420(13) 0.3366(3) 0.0250(12) Uani 1 1 d . . .
O24 O 0.3398(4) 0.16382(15) 0.3198(3) 0.0281(13) Uani 1 1 d . . .
O25 O 0.5026(4) 0.09821(14) 0.4189(3) 0.0260(12) Uani 1 1 d . . .
O26 O 0.5133(4) 0.04877(14) 0.3213(3) 0.0338(14) Uani 1 1 d . . .
O27 O 0.6897(4) 0.05112(14) 0.2235(3) 0.0342(15) Uani 1 1 d . . .
O28 O 0.8118(4) 0.10163(14) 0.2445(3) 0.0318(14) Uani 1 1 d . . .
O29 O 0.7890(4) 0.15872(14) 0.3612(3) 0.0267(13) Uani 1 1 d . . .
O30 O 0.6420(4) 0.15473(14) 0.4391(3) 0.0264(13) Uani 1 1 d . . .
O31 O 0.3795(4) 0.09536(14) 0.3015(3) 0.0300(14) Uani 1 1 d . . .
O32 O 0.6895(4) 0.10161(14) 0.1266(3) 0.0303(14) Uani 1 1 d . . .
O33 O 0.6554(4) 0.20477(13) 0.3422(3) 0.0240(12) Uani 1 1 d . . .
O34 O 0.5367(3) 0.15365(13) 0.1063(3) 0.0225(12) Uani 1 1 d . . .
O35 O 0.3893(4) 0.15326(14) 0.1838(3) 0.0257(12) Uani 1 1 d . . .
O36 O 0.5128(4) 0.20286(14) 0.2026(3) 0.0244(12) Uani 1 1 d . . .
O37 O 0.6581(3) 0.10244(13) 0.3322(3) 0.0208(11) Uani 1 1 d . . .
O38 O 0.5333(4) 0.10060(13) 0.2130(3) 0.0215(12) Uani 1 1 d . . .
O39 O 0.6657(3) 0.15395(13) 0.2317(3) 0.0202(11) Uani 1 1 d . . .
O40 O 0.5151(3) 0.15166(13) 0.3127(3) 0.0187(11) Uani 1 1 d . . .
C1 C 0.9101(14) 0.2565(5) 0.1578(10) 0.122(7) Uani 1 1 d U . .
H1A H 0.8716 0.2667 0.1898 0.146 Uiso 1 1 calc R . .
H1B H 0.9561 0.2439 0.1855 0.146 Uiso 1 1 calc R . .
C2 C 0.9538(12) 0.2827(5) 0.1234(9) 0.105(6) Uani 1 1 d U . .
H2A H 1.0160 0.2765 0.1191 0.126 Uiso 1 1 calc R . .
H2B H 0.9537 0.3030 0.1512 0.126 Uiso 1 1 calc R . .
C3 C 0.7154(14) 0.2208(5) -0.0830(11) 0.124(7) Uani 1 1 d U . .
H3A H 0.7139 0.2007 -0.1112 0.149 Uiso 1 1 calc R . .
H3B H 0.6534 0.2272 -0.0780 0.149 Uiso 1 1 calc R . .
C4 C 0.7545(12) 0.2457(4) -0.1183(9) 0.099(5) Uani 1 1 d U . .
H4A H 0.7077 0.2572 -0.1474 0.119 Uiso 1 1 calc R . .
H4B H 0.7952 0.2356 -0.1488 0.119 Uiso 1 1 calc R . .
C5 C 0.4432(8) 0.2922(3) 0.1033(6) 0.056(3) Uani 1 1 d . . .
H5A H 0.4990 0.2951 0.1324 0.068 Uiso 1 1 calc R . .
H5B H 0.3989 0.3077 0.1187 0.068 Uiso 1 1 calc R . .
C6 C 0.4583(8) 0.2990(3) 0.0285(7) 0.062(3) Uani 1 1 d . . .
H6A H 0.4719 0.3226 0.0221 0.075 Uiso 1 1 calc R . .
H6B H 0.5083 0.2858 0.0147 0.075 Uiso 1 1 calc R . .
C7 C 0.2075(9) 0.1930(3) 0.0173(6) 0.063(3) Uani 1 1 d . . .
H7A H 0.1563 0.2052 0.0323 0.076 Uiso 1 1 calc R . .
H7B H 0.1960 0.1692 0.0225 0.076 Uiso 1 1 calc R . .
C8 C 0.2168(8) 0.2007(3) -0.0585(6) 0.059(3) Uani 1 1 d . . .
H8A H 0.2609 0.1859 -0.0765 0.071 Uiso 1 1 calc R . .
H8B H 0.1595 0.1975 -0.0856 0.071 Uiso 1 1 calc R . .
C9 C 0.3166(12) 0.9411(4) 0.3561(8) 0.091(5) Uani 1 1 d . . .
H9A H 0.3135 0.9168 0.3517 0.109 Uiso 1 1 calc R . .
H9B H 0.2871 0.9508 0.3140 0.109 Uiso 1 1 calc R . .
C10 C 0.4105(11) 0.9515(3) 0.3637(8) 0.079(4) Uani 1 1 d . . .
H10A H 0.4379 0.9477 0.3207 0.095 Uiso 1 1 calc R . .
H10B H 0.4434 0.9386 0.4002 0.095 Uiso 1 1 calc R . .
C11 C 0.2399(11) 1.0409(4) 0.5440(9) 0.097(6) Uani 1 1 d . . .
H11A H 0.2063 1.0557 0.5114 0.116 Uiso 1 1 calc R . .
H11B H 0.2156 1.0430 0.5887 0.116 Uiso 1 1 calc R . .
C12 C 0.3340(11) 1.0500(4) 0.5501(8) 0.086(5) Uani 1 1 d . . .
H12A H 0.3660 1.0380 0.5884 0.103 Uiso 1 1 calc R . .
H12B H 0.3407 1.0739 0.5587 0.103 Uiso 1 1 calc R . .
C13 C 0.0985(18) 0.0791(6) 0.1598(14) 0.170(10) Uani 1 1 d U . .
H13A H 0.1345 0.0610 0.1815 0.204 Uiso 1 1 calc R A .
H13B H 0.0706 0.0713 0.1154 0.204 Uiso 1 1 calc R . .
C14 C 0.1585(15) 0.1109(6) 0.1497(12) 0.138(8) Uani 1 1 d U A .
H14A H 0.2073 0.1054 0.1216 0.166 Uiso 1 1 calc R . .
H14B H 0.1226 0.1287 0.1270 0.166 Uiso 1 1 calc R . .
C17 C 0.5355(19) 0.0478(5) -0.1010(12) 0.142(9) Uani 1 1 d . . .
H17A H 0.5707 0.0642 -0.0732 0.171 Uiso 1 1 calc R . .
H17B H 0.5455 0.0513 -0.1494 0.171 Uiso 1 1 calc R . .
C18 C 0.4400(16) 0.0515(5) -0.0912(12) 0.126(8) Uani 1 1 d . . .
H18A H 0.4038 0.0372 -0.1233 0.151 Uiso 1 1 calc R . .
H18B H 0.4209 0.0745 -0.0986 0.151 Uiso 1 1 calc R . .
N1 N 0.8561(6) 0.2328(3) 0.1152(5) 0.071(3) Uani 1 1 d . . .
H1C H 0.8037 0.2291 0.1338 0.085 Uiso 1 1 calc R . .
H1D H 0.8856 0.2132 0.1135 0.085 Uiso 1 1 calc R . .
N2 N 0.9091(7) 0.2894(3) 0.0545(5) 0.063(3) Uani 1 1 d . . .
H2C H 0.9511 0.2933 0.0247 0.076 Uiso 1 1 calc R . .
H2D H 0.8751 0.3080 0.0562 0.076 Uiso 1 1 calc R . .
N3 N 0.7570(7) 0.2129(3) -0.0164(5) 0.072(3) Uani 1 1 d . . .
H3C H 0.7918 0.1946 -0.0190 0.086 Uiso 1 1 calc R . .
H3D H 0.7145 0.2083 0.0127 0.086 Uiso 1 1 calc R . .
N4 N 0.8035(8) 0.2701(3) -0.0757(5) 0.078(4) Uani 1 1 d . . .
H4C H 0.7704 0.2889 -0.0735 0.094 Uiso 1 1 calc R . .
H4D H 0.8550 0.2754 -0.0943 0.094 Uiso 1 1 calc R . .
N5 N 0.4112(6) 0.2580(2) 0.1088(5) 0.049(2) Uani 1 1 d . . .
H5C H 0.3806 0.2559 0.1467 0.059 Uiso 1 1 calc R . .
H5D H 0.4584 0.2438 0.1132 0.059 Uiso 1 1 calc R . .
N6 N 0.3733(6) 0.2897(2) -0.0138(5) 0.052(2) Uani 1 1 d . . .
H6C H 0.3837 0.2875 -0.0588 0.063 Uiso 1 1 calc R . .
H6D H 0.3314 0.3058 -0.0106 0.063 Uiso 1 1 calc R . .
N7 N 0.2856(7) 0.2019(2) 0.0599(4) 0.050(2) Uani 1 1 d . . .
H7C H 0.3281 0.1859 0.0582 0.060 Uiso 1 1 calc R . .
H7D H 0.2726 0.2042 0.1042 0.060 Uiso 1 1 calc R . .
N8 N 0.2458(6) 0.2357(2) -0.0626(4) 0.045(2) Uani 1 1 d . . .
H8C H 0.1977 0.2494 -0.0645 0.054 Uiso 1 1 calc R . .
H8D H 0.2745 0.2389 -0.1012 0.054 Uiso 1 1 calc R . .
N9 N 0.2680(7) 0.9519(2) 0.4176(6) 0.067(3) Uani 1 1 d . . .
H9C H 0.2755 0.9366 0.4518 0.080 Uiso 1 1 calc R . .
H9D H 0.2086 0.9542 0.4052 0.080 Uiso 1 1 calc R . .
N10 N 0.4133(7) 0.9878(2) 0.3815(5) 0.059(3) Uani 1 1 d . . .
H10C H 0.4004 1.0002 0.3430 0.070 Uiso 1 1 calc R . .
H10D H 0.4687 0.9935 0.4002 0.070 Uiso 1 1 calc R . .
N11 N 0.2312(7) 1.0054(2) 0.5192(5) 0.064(3) Uani 1 1 d . . .
H11C H 0.1751 1.0019 0.4992 0.076 Uiso 1 1 calc R . .
H11D H 0.2408 0.9914 0.5554 0.076 Uiso 1 1 calc R . .
N12 N 0.3730(8) 1.0406(2) 0.4806(6) 0.071(3) Uani 1 1 d . . .
H12C H 0.4335 1.0393 0.4868 0.086 Uiso 1 1 calc R . .
H12D H 0.3580 1.0563 0.4482 0.086 Uiso 1 1 calc R . .
N13 N 0.0237(12) 0.0909(4) 0.2086(9) 0.149(7) Uani 1 1 d . A .
H13C H 0.0041 0.0736 0.2330 0.179 Uiso 1 1 calc R . .
H13D H -0.0236 0.1002 0.1835 0.179 Uiso 1 1 calc R . .
N14 N 0.1920(7) 0.1207(3) 0.2152(6) 0.080(4) Uani 1 1 d . A .
H14C H 0.2224 0.1401 0.2127 0.096 Uiso 1 1 calc R . .
H14D H 0.2305 0.1050 0.2338 0.096 Uiso 1 1 calc R . .
N15 N -0.0138(7) 0.1320(3) 0.3309(6) 0.072(3) Uani 0.60 1 d P A 1
H15A H -0.0633 0.1368 0.3025 0.086 Uiso 0.60 1 calc PR A 1
H15B H -0.0236 0.1127 0.3530 0.086 Uiso 0.60 1 calc PR A 1
C15 C 0.0015(13) 0.1578(6) 0.3797(11) 0.064(6) Uani 0.60 1 d PU A 1
H15C H -0.0243 0.1512 0.4220 0.077 Uiso 0.60 1 calc PR A 1
H15D H -0.0305 0.1776 0.3621 0.077 Uiso 0.60 1 calc PR A 1
C16 C 0.101(2) 0.1672(9) 0.3981(17) 0.121(11) Uani 0.60 1 d PU A 1
H16A H 0.1041 0.1890 0.4203 0.145 Uiso 0.60 1 calc PR A 1
H16B H 0.1284 0.1509 0.4306 0.145 Uiso 0.60 1 calc PR A 1
N16 N 0.1516(9) 0.1680(4) 0.3330(8) 0.055(4) Uani 0.60 1 d P A 1
H16C H 0.2111 0.1648 0.3432 0.066 Uiso 0.60 1 calc PR A 1
H16D H 0.1428 0.1875 0.3098 0.066 Uiso 0.60 1 calc PR A 1
N15' N -0.0138(7) 0.1320(3) 0.3309(6) 0.072(3) Uani 0.40 1 d PD A 2
H15E H -0.0303 0.1537 0.3330 0.086 Uiso 0.40 1 calc PR A 2
H15F H -0.0612 0.1198 0.3132 0.086 Uiso 0.40 1 calc PR A 2
C15' C 0.021(4) 0.1195(15) 0.3993(16) 0.19(3) Uiso 0.40 1 d PD A 2
H15G H 0.0579 0.1372 0.4212 0.232 Uiso 0.40 1 calc PR A 2
H15H H -0.0307 0.1171 0.4263 0.232 Uiso 0.40 1 calc PR A 2
C16' C 0.073(3) 0.0886(14) 0.408(3) 0.17(3) Uiso 0.40 1 d PD A 2
H16E H 0.0344 0.0696 0.3951 0.209 Uiso 0.40 1 calc PR A 2
H16F H 0.0950 0.0860 0.4566 0.209 Uiso 0.40 1 calc PR A 2
N16' N 0.1490(8) 0.0893(3) 0.3651(7) 0.105(4) Uani 0.40 1 d PD A 2
H16G H 0.1606 0.0688 0.3483 0.127 Uiso 0.40 1 calc PR A 2
H16H H 0.1991 0.0975 0.3885 0.127 Uiso 0.40 1 calc PR A 2
O6W O 0.1490(8) 0.0893(3) 0.3651(7) 0.105(4) Uani 0.60 1 d P A 3
N17 N 0.5634(10) 0.0125(3) -0.0787(7) 0.108(5) Uani 1 1 d . . .
H17C H 0.6233 0.0117 -0.0672 0.130 Uiso 1 1 calc R . .
H17D H 0.5500 -0.0020 -0.1139 0.130 Uiso 1 1 calc R . .
N18 N 0.4308(10) 0.0411(3) -0.0176(7) 0.094(4) Uani 1 1 d . . .
H18C H 0.3724 0.0374 -0.0112 0.112 Uiso 1 1 calc R . .
H18D H 0.4519 0.0573 0.0119 0.112 Uiso 1 1 calc R . .
O1W O 0.6918(7) 0.2803(2) 0.0566(6) 0.096(3) Uani 1 1 d U . .
O2W O 0.9730(7) 0.2204(3) 0.9726(7) 0.106(4) Uani 1 1 d . . .
O3W O 0.4664(5) 0.2149(2) 0.9703(4) 0.070(3) Uani 1 1 d . . .
O4W O 0.1977(5) 0.2791(2) 0.0752(4) 0.065(2) Uani 1 1 d . . .
O5W O 0.2112(8) 0.0249(3) 0.3416(7) 0.118(4) Uani 1 1 d . . .
O7W O 0.0267(14) 0.1779(5) 0.1985(11) 0.090(6) Uiso 0.50 1 d P . .

loop_
_atom_site_aniso_label
_atom_site_aniso_U_11
_atom_site_aniso_U_22
_atom_site_aniso_U_33
_atom_site_aniso_U_23
_atom_site_aniso_U_13
_atom_site_aniso_U_12
Ge1 0.0172(4) 0.0174(4) 0.0141(4) 0.0004(3) 0.0007(3) 0.0003(3)
Nb1 0.0357(4) 0.0259(4) 0.0296(4) 0.0103(3) -0.0037(3) -0.0022(3)
Nb2 0.0339(4) 0.0288(4) 0.0312(5) 0.0003(3) -0.0019(4) 0.0089(3)
Nb3 0.0230(4) 0.0289(4) 0.0218(4) 0.0023(3) -0.0033(3) 0.0001(3)
Nb4 0.0397(5) 0.0267(4) 0.0280(4) -0.0084(3) -0.0009(4) 0.0030(3)
Nb5 0.0354(4) 0.0265(4) 0.0257(4) 0.0021(3) -0.0026(3) -0.0077(3)
Nb6 0.0251(4) 0.0264(4) 0.0197(4) -0.0011(3) -0.0017(3) -0.0014(3)
Nb7 0.0218(4) 0.0347(4) 0.0239(4) -0.0017(3) 0.0044(3) 0.0032(3)
Nb8 0.0202(4) 0.0276(4) 0.0206(4) 0.0000(3) 0.0021(3) -0.0045(3)
Nb9 0.0231(4) 0.0260(4) 0.0202(4) 0.0057(3) 0.0029(3) -0.0020(3)
Nb10 0.0222(4) 0.0255(4) 0.0203(4) -0.0057(3) 0.0035(3) 0.0006(3)
Nb11 0.0226(4) 0.0329(4) 0.0209(4) 0.0048(3) 0.0035(3) -0.0032(3)
Nb12 0.0202(4) 0.0270(4) 0.0187(4) 0.0020(3) 0.0021(3) 0.0040(3)
Sb1 0.0339(3) 0.0395(3) 0.0204(3) 0.0038(3) 0.0019(2) -0.0041(3)
Sb2 0.0354(3) 0.0394(3) 0.0209(3) -0.0030(3) 0.0047(2) 0.0018(3)
Cu1 0.0413(7) 0.0674(9) 0.0453(8) 0.0249(7) 0.0095(6) -0.0117(6)
Cu2 0.0446(7) 0.0489(7) 0.0326(7) 0.0147(6) 0.0000(5) 0.0121(6)
Cu3 0.0588(9) 0.0529(8) 0.0655(10) 0.0305(8) -0.0012(8) -0.0086(7)
Cu4 0.0227(6) 0.0703(9) 0.0532(8) -0.0097(7) 0.0040(6) -0.0012(6)
Cu5 0.132(2) 0.0548(13) 0.0630(15) -0.0325(12) -0.0012(16) 0.0105(14)
O1 0.045(4) 0.043(4) 0.037(4) 0.014(3) -0.003(3) -0.007(3)
O2 0.059(5) 0.055(5) 0.053(5) 0.001(4) -0.002(4) 0.029(4)
O3 0.035(4) 0.051(4) 0.030(4) 0.006(3) -0.010(3) -0.001(3)
O4 0.062(5) 0.030(3) 0.038(4) -0.014(3) -0.002(3) 0.006(3)
O5 0.056(5) 0.044(4) 0.043(4) 0.009(3) -0.017(4) -0.022(3)
O6 0.050(4) 0.045(4) 0.026(3) -0.001(3) -0.009(3) 0.002(3)
O7 0.031(4) 0.075(5) 0.035(4) -0.011(4) 0.008(3) 0.004(3)
O8 0.043(4) 0.044(4) 0.031(4) -0.001(3) -0.002(3) -0.013(3)
O9 0.032(3) 0.033(3) 0.030(3) 0.011(3) 0.002(3) -0.001(3)
O10 0.037(3) 0.034(3) 0.029(3) -0.009(3) 0.002(3) -0.002(3)
O11 0.043(4) 0.059(4) 0.026(3) -0.001(3) 0.008(3) -0.011(3)
O12 0.030(3) 0.044(4) 0.026(3) 0.002(3) -0.001(3) 0.014(3)
O13 0.047(4) 0.020(3) 0.040(4) 0.008(3) 0.004(3) 0.007(3)
O14 0.030(3) 0.035(3) 0.029(3) 0.002(3) -0.010(3) 0.011(3)
O15 0.035(3) 0.031(3) 0.022(3) 0.006(3) -0.005(3) -0.002(3)
O16 0.052(4) 0.025(3) 0.035(4) -0.008(3) -0.002(3) -0.006(3)
O17 0.029(3) 0.042(4) 0.024(3) 0.000(3) -0.005(3) -0.009(3)
O18 0.033(3) 0.036(3) 0.020(3) -0.005(3) -0.001(2) -0.001(3)
O19 0.024(3) 0.045(4) 0.022(3) 0.002(3) 0.003(2) -0.001(3)
O20 0.028(3) 0.031(3) 0.020(3) 0.003(2) 0.012(2) 0.004(2)
O21 0.029(3) 0.027(3) 0.028(3) 0.004(3) 0.000(3) -0.007(2)
O22 0.027(3) 0.036(3) 0.020(3) 0.001(3) 0.007(2) -0.002(2)
O23 0.025(3) 0.024(3) 0.026(3) -0.005(2) 0.001(2) 0.008(2)
O24 0.021(3) 0.038(3) 0.025(3) 0.004(3) 0.002(2) 0.000(2)
O25 0.028(3) 0.031(3) 0.020(3) 0.003(2) 0.001(2) -0.006(2)
O26 0.049(4) 0.023(3) 0.030(3) 0.001(3) 0.000(3) -0.007(3)
O27 0.043(4) 0.028(3) 0.031(3) -0.004(3) -0.002(3) 0.002(3)
O28 0.037(3) 0.031(3) 0.026(3) 0.000(3) -0.003(3) 0.006(3)
O29 0.022(3) 0.032(3) 0.025(3) 0.000(3) -0.002(2) 0.003(2)
O30 0.025(3) 0.029(3) 0.026(3) 0.000(3) 0.004(2) 0.003(2)
O31 0.034(3) 0.033(3) 0.023(3) 0.001(3) 0.000(3) -0.010(3)
O32 0.032(3) 0.032(3) 0.027(3) -0.003(3) -0.001(3) 0.003(3)
O33 0.023(3) 0.021(3) 0.029(3) -0.005(2) 0.007(2) 0.001(2)
O34 0.018(3) 0.031(3) 0.019(3) -0.001(2) 0.005(2) 0.001(2)
O35 0.027(3) 0.031(3) 0.019(3) 0.000(2) 0.002(2) -0.003(2)
O36 0.021(3) 0.029(3) 0.023(3) 0.005(2) 0.003(2) 0.000(2)
O37 0.020(3) 0.021(3) 0.021(3) 0.002(2) -0.002(2) 0.001(2)
O38 0.031(3) 0.021(3) 0.013(3) -0.005(2) 0.001(2) -0.003(2)
O39 0.018(3) 0.023(3) 0.019(3) -0.002(2) -0.003(2) -0.002(2)
O40 0.015(2) 0.026(3) 0.015(3) 0.002(2) 0.002(2) -0.001(2)
C1 0.128(10) 0.134(10) 0.101(9) 0.009(8) -0.006(8) -0.032(8)
C2 0.104(9) 0.108(9) 0.103(9) 0.008(8) 0.000(8) -0.015(7)
C3 0.123(10) 0.127(10) 0.121(10) 0.020(8) -0.001(8) -0.014(8)
C4 0.097(8) 0.123(9) 0.078(8) 0.016(7) 0.008(7) -0.028(7)
C5 0.064(8) 0.054(7) 0.049(7) 0.001(6) -0.011(6) 0.003(6)
C6 0.052(7) 0.069(8) 0.064(8) 0.004(7) -0.004(6) -0.003(6)
C7 0.071(9) 0.063(8) 0.055(8) 0.006(6) 0.007(7) -0.002(7)
C8 0.057(7) 0.062(7) 0.057(8) 0.005(6) -0.008(6) 0.015(6)
C9 0.125(15) 0.070(9) 0.070(10) 0.007(8) -0.028(10) -0.023(10)
C10 0.109(13) 0.059(8) 0.070(10) -0.012(7) 0.013(9) -0.016(8)
C11 0.095(12) 0.080(10) 0.121(14) 0.056(10) 0.042(11) 0.034(9)
C12 0.101(13) 0.086(11) 0.075(11) 0.015(9) 0.026(9) -0.004(9)
C13 0.173(13) 0.172(13) 0.165(13) -0.015(9) 0.019(9) 0.012(9)
C14 0.125(10) 0.163(11) 0.131(11) -0.008(9) 0.038(8) 0.026(9)
C17 0.22(3) 0.074(13) 0.132(19) -0.022(13) 0.03(2) -0.048(16)
C18 0.15(2) 0.084(13) 0.13(2) -0.021(13) -0.033(17) 0.020(14)
N1 0.043(5) 0.114(9) 0.056(6) 0.053(6) 0.004(5) -0.023(6)
N2 0.060(6) 0.072(7) 0.062(7) 0.020(6) 0.026(5) -0.010(5)
N3 0.053(6) 0.115(9) 0.049(6) 0.019(6) 0.013(5) -0.020(6)
N4 0.074(7) 0.113(9) 0.050(6) 0.045(7) 0.015(6) -0.026(7)
N5 0.040(5) 0.065(6) 0.044(5) 0.025(5) 0.009(4) 0.019(4)
N6 0.064(6) 0.054(5) 0.037(5) 0.020(4) -0.008(4) 0.015(5)
N7 0.083(7) 0.033(4) 0.033(5) 0.015(4) 0.006(5) 0.014(4)
N8 0.044(5) 0.047(5) 0.044(5) 0.011(4) 0.004(4) 0.019(4)
N9 0.071(7) 0.052(6) 0.073(8) 0.034(6) -0.015(6) -0.011(5)
N10 0.082(7) 0.051(5) 0.041(5) 0.023(5) -0.007(5) -0.019(5)
N11 0.055(6) 0.065(6) 0.071(7) 0.035(6) 0.005(5) 0.009(5)
N12 0.072(7) 0.052(6) 0.089(9) 0.025(6) 0.002(6) 0.001(5)
N13 0.139(15) 0.151(15) 0.155(16) -0.062(13) 0.004(13) 0.052(12)
N14 0.048(6) 0.131(11) 0.063(7) -0.039(7) 0.010(6) 0.003(6)
N15 0.044(6) 0.105(9) 0.068(7) -0.006(7) 0.014(5) -0.023(6)
C15 0.051(8) 0.080(9) 0.063(9) -0.014(8) 0.014(7) 0.006(7)
C16 0.114(13) 0.126(13) 0.122(14) -0.015(9) 0.005(9) -0.005(9)
N16 0.029(7) 0.076(11) 0.062(10) -0.018(9) 0.019(7) 0.019(7)
N15' 0.044(6) 0.105(9) 0.068(7) -0.006(7) 0.014(5) -0.023(6)
N16' 0.076(8) 0.141(11) 0.099(9) -0.015(8) 0.007(7) -0.023(8)
O6W 0.076(8) 0.141(11) 0.099(9) -0.015(8) 0.007(7) -0.023(8)
N17 0.109(11) 0.102(11) 0.112(12) -0.054(9) 0.002(9) -0.026(9)
N18 0.125(11) 0.077(8) 0.076(9) -0.048(7) -0.009(8) -0.004(8)
O1W 0.071(5) 0.080(6) 0.140(8) 0.025(6) 0.026(5) -0.007(5)
O2W 0.062(6) 0.085(7) 0.173(12) 0.034(8) 0.014(7) -0.017(5)
O3W 0.055(5) 0.094(7) 0.055(5) -0.009(5) -0.025(4) 0.017(5)
O4W 0.050(5) 0.093(6) 0.050(5) 0.004(5) -0.012(4) 0.014(4)
O5W 0.118(10) 0.089(8) 0.149(12) 0.028(8) 0.023(9) 0.023(7)

loop_
_atom_type_symbol
_atom_type_description
_atom_type_scat_dispersion_real
_atom_type_scat_dispersion_imag
_atom_type_scat_source
C C 0.0033 0.0016 'International Tables Vol C Tables 4.2.6.8 and 6.1.1.4'
H H 0.0000 0.0000 'International Tables Vol C Tables 4.2.6.8 and 6.1.1.4'
N N 0.0061 0.0033 'International Tables Vol C Tables 4.2.6.8 and 6.1.1.4'
O O 0.0106 0.0060 'International Tables Vol C Tables 4.2.6.8 and 6.1.1.4'
Cu Cu 0.3201 1.2651 'International Tables Vol C Tables 4.2.6.8 and 6.1.1.4'
Ge Ge 0.1547 1.8001 'International Tables Vol C Tables 4.2.6.8 and 6.1.1.4'
Nb Nb -2.0727 0.6215 'International Tables Vol C Tables 4.2.6.8 and 6.1.1.4'
Sb Sb -0.5866 1.5461 'International Tables Vol C Tables 4.2.6.8 and 6.1.1.4'

loop_
_geom_angle_atom_site_label_1
_geom_angle_atom_site_label_2
_geom_angle_atom_site_label_3
_geom_angle
_geom_angle_site_symmetry_1
_geom_angle_site_symmetry_3
O37 Ge1 O38 108.6(3) . .
O37 Ge1 O40 112.0(2) . .
O38 Ge1 O40 108.2(2) . .
O37 Ge1 O39 108.1(2) . .
O38 Ge1 O39 111.7(2) . .
O40 Ge1 O39 108.2(2) . .
O1 Nb1 O26 102.3(3) . .
O1 Nb1 O13 99.6(3) . .
O26 Nb1 O13 97.1(3) . .
O1 Nb1 O15 95.6(3) . .
O26 Nb1 O15 156.0(2) . .
O13 Nb1 O15 95.6(3) . .
O1 Nb1 O25 99.2(3) . .
O26 Nb1 O25 85.6(2) . .
O13 Nb1 O25 160.0(2) . .
O15 Nb1 O25 75.8(2) . .
O1 Nb1 O37 167.5(2) . .
O26 Nb1 O37 90.1(2) . .
O13 Nb1 O37 77.1(2) . .
O15 Nb1 O37 73.0(2) . .
O25 Nb1 O37 83.1(2) . .
O1 Nb1 Sb1 95.9(2) . .
O26 Nb1 Sb1 120.49(19) . .
O13 Nb1 Sb1 134.88(19) . .
O15 Nb1 Sb1 40.65(17) . .
O25 Nb1 Sb1 35.38(14) . .
O37 Nb1 Sb1 78.72(13) . .
O2 Nb2 O28 99.8(3) . .
O2 Nb2 O27 101.1(3) . .
O28 Nb2 O27 87.8(3) . .
O2 Nb2 O14 99.0(3) . .
O28 Nb2 O14 89.8(2) . .
O27 Nb2 O14 159.9(2) . .
O2 Nb2 O13 101.5(3) . .
O28 Nb2 O13 158.7(2) . .
O27 Nb2 O13 88.4(3) . .
O14 Nb2 O13 86.6(3) . .
O2 Nb2 O37 171.6(3) . .
O28 Nb2 O37 85.0(2) . .
O27 Nb2 O37 85.9(2) . .
O14 Nb2 O37 74.0(2) . .
O13 Nb2 O37 73.9(2) . .
O3 Nb3 O29 102.5(3) . .
O3 Nb3 O14 101.5(3) . .
O29 Nb3 O14 97.5(3) . .
O3 Nb3 O15 96.2(3) . .
O29 Nb3 O15 156.0(2) . .
O14 Nb3 O15 93.3(3) . .
O3 Nb3 O30 97.4(3) . .
O29 Nb3 O30 86.9(2) . .
O14 Nb3 O30 159.1(2) . .
O15 Nb3 O30 75.7(2) . .
O3 Nb3 O37 168.6(3) . .
O29 Nb3 O37 88.9(2) . .
O14 Nb3 O37 77.3(2) . .
O15 Nb3 O37 72.6(2) . .
O30 Nb3 O37 82.4(2) . .
O3 Nb3 Sb1 94.3(2) . .
O29 Nb3 Sb1 121.70(17) . .
O14 Nb3 Sb1 133.11(19) . .
O15 Nb3 Sb1 40.86(16) . .
O30 Nb3 Sb1 35.28(15) . .
O37 Nb3 Sb1 78.82(13) . .
O4 Nb4 O27 103.3(3) . .
O4 Nb4 O16 100.5(3) . .
O27 Nb4 O16 96.6(3) . .
O4 Nb4 O18 95.3(3) . .
O27 Nb4 O18 155.9(2) . .
O16 Nb4 O18 94.8(3) . .
O4 Nb4 O32 99.6(3) . .
O27 Nb4 O32 85.8(2) . .
O16 Nb4 O32 158.7(2) . .
O18 Nb4 O32 76.1(2) . .
O4 Nb4 O38 166.4(3) . .
O27 Nb4 O38 90.2(2) . .
O16 Nb4 O38 76.1(2) . .
O18 Nb4 O38 72.1(2) . .
O32 Nb4 O38 82.8(2) . .
O4 Nb4 Sb2 95.1(2) . .
O27 Nb4 Sb2 121.35(19) . .
O16 Nb4 Sb2 134.05(19) . .
O18 Nb4 Sb2 40.52(16) . .
O32 Nb4 Sb2 36.00(15) . .
O38 Nb4 Sb2 78.80(13) . .
O5 Nb5 O26 100.1(3) . .
O5 Nb5 O31 100.9(3) . .
O26 Nb5 O31 87.5(2) . .
O5 Nb5 O17 99.8(3) . .
O26 Nb5 O17 159.9(2) . .
O31 Nb5 O17 91.2(2) . .
O5 Nb5 O16 99.7(3) . .
O26 Nb5 O16 88.3(3) . .
O31 Nb5 O16 159.4(2) . .
O17 Nb5 O16 85.9(3) . .
O5 Nb5 O38 171.5(3) . .
O26 Nb5 O38 85.5(2) . .
O31 Nb5 O38 85.6(2) . .
O17 Nb5 O38 74.4(2) . .
O16 Nb5 O38 74.0(2) . .
O6 Nb6 O35 102.6(3) . .
O6 Nb6 O17 101.7(3) . .
O35 Nb6 O17 98.8(3) . .
O6 Nb6 O18 95.7(3) . .
O35 Nb6 O18 156.5(2) . .
O17 Nb6 O18 91.7(3) . .
O6 Nb6 O34 98.0(3) . .
O35 Nb6 O34 87.2(2) . .
O17 Nb6 O34 157.6(2) . .
O18 Nb6 O34 75.7(2) . .
O6 Nb6 O38 167.9(3) . .
O35 Nb6 O38 89.5(2) . .
O17 Nb6 O38 76.1(2) . .
O18 Nb6 O38 72.6(2) . .
O34 Nb6 O38 82.40(19) . .
O6 Nb6 Sb2 94.5(2) . .
O35 Nb6 Sb2 122.48(17) . .
O17 Nb6 Sb2 130.91(19) . .
O18 Nb6 Sb2 40.28(16) . .
O34 Nb6 Sb2 35.80(14) . .
O38 Nb6 Sb2 78.71(13) . .
O7 Nb7 O28 101.1(3) . .
O7 Nb7 O19 100.5(3) . .
O28 Nb7 O19 95.4(2) . .
O7 Nb7 O32 98.3(3) . .
O28 Nb7 O32 88.4(2) . .
O19 Nb7 O32 159.7(2) . .
O7 Nb7 O20 97.9(3) . .
O28 Nb7 O20 157.2(2) . .
O19 Nb7 O20 93.3(2) . .
O32 Nb7 O20 76.5(2) . .
O7 Nb7 O39 169.6(3) . .
O28 Nb7 O39 89.2(2) . .
O19 Nb7 O39 77.1(2) . .
O32 Nb7 O39 83.1(2) . .
O20 Nb7 O39 72.29(19) . .
O7 Nb7 Sb2 96.2(2) . .
O28 Nb7 Sb2 123.61(18) . .
O19 Nb7 Sb2 133.34(17) . .
O32 Nb7 Sb2 35.86(16) . .
O20 Nb7 Sb2 41.06(16) . .
O39 Nb7 Sb2 78.84(12) . .
O8 Nb8 O29 100.5(3) . .
O8 Nb8 O33 100.8(3) . .
O29 Nb8 O33 86.6(2) . .
O8 Nb8 O19 100.0(3) . .
O29 Nb8 O19 90.9(2) . .
O33 Nb8 O19 159.1(2) . .
O8 Nb8 O21 100.6(3) . .
O29 Nb8 O21 158.9(2) . .
O33 Nb8 O21 88.8(2) . .
O19 Nb8 O21 86.1(2) . .
O8 Nb8 O39 172.0(3) . .
O29 Nb8 O39 85.7(2) . .
O33 Nb8 O39 84.4(2) . .
O19 Nb8 O39 74.7(2) . .
O21 Nb8 O39 73.4(2) . .
O9 Nb9 O36 101.9(3) . .
O9 Nb9 O21 101.0(3) . .
O36 Nb9 O21 98.6(2) . .
O9 Nb9 O20 95.5(3) . .
O36 Nb9 O20 157.1(2) . .
O21 Nb9 O20 92.5(2) . .
O9 Nb9 O34 97.6(2) . .
O36 Nb9 O34 86.5(2) . .
O21 Nb9 O34 159.3(2) . .
O20 Nb9 O34 76.5(2) . .
O9 Nb9 O39 167.7(2) . .
O36 Nb9 O39 90.3(2) . .
O21 Nb9 O39 76.5(2) . .
O20 Nb9 O39 72.8(2) . .
O34 Nb9 O39 83.38(19) . .
O9 Nb9 Sb2 94.5(2) . .
O36 Nb9 Sb2 121.91(17) . .
O21 Nb9 Sb2 132.30(18) . .
O20 Nb9 Sb2 40.95(16) . .
O34 Nb9 Sb2 35.91(14) . .
O39 Nb9 Sb2 79.02(13) . .
O10 Nb10 O33 102.0(3) . .
O10 Nb10 O23 100.8(3) . .
O33 Nb10 O23 97.9(2) . .
O10 Nb10 O22 96.1(3) . .
O33 Nb10 O22 156.7(2) . .
O23 Nb10 O22 92.9(2) . .
O10 Nb10 O30 97.9(2) . .
O33 Nb10 O30 87.3(2) . .
O23 Nb10 O30 159.0(2) . .
O22 Nb10 O30 75.7(2) . .
O10 Nb10 O40 168.2(2) . .
O33 Nb10 O40 89.8(2) . .
O23 Nb10 O40 76.6(2) . .
O22 Nb10 O40 72.7(2) . .
O30 Nb10 O40 83.1(2) . .
O10 Nb10 Sb1 95.0(2) . .
O33 Nb10 Sb1 122.41(17) . .
O23 Nb10 Sb1 132.26(17) . .
O22 Nb10 Sb1 40.44(16) . .
O30 Nb10 Sb1 35.59(16) . .
O40 Nb10 Sb1 78.98(12) . .
O11 Nb11 O31 101.5(3) . .
O11 Nb11 O24 101.5(3) . .
O31 Nb11 O24 96.3(3) . .
O11 Nb11 O22 97.7(3) . .
O31 Nb11 O22 156.8(2) . .
O24 Nb11 O22 92.5(2) . .
O11 Nb11 O25 98.0(3) . .
O31 Nb11 O25 88.2(2) . .
O24 Nb11 O25 158.7(2) . .
O22 Nb11 O25 76.2(2) . .
O11 Nb11 O40 169.2(3) . .
O31 Nb11 O40 89.3(2) . .
O24 Nb11 O40 76.4(2) . .
O22 Nb11 O40 72.0(2) . .
O25 Nb11 O40 82.85(19) . .
O11 Nb11 Sb1 95.6(2) . .
O31 Nb11 Sb1 123.67(18) . .
O24 Nb11 Sb1 132.13(17) . .
O22 Nb11 Sb1 40.63(16) . .
O25 Nb11 Sb1 36.03(15) . .
O40 Nb11 Sb1 78.72(12) . .
O12 Nb12 O35 100.6(3) . .
O12 Nb12 O36 101.3(3) . .
O35 Nb12 O36 87.0(2) . .
O12 Nb12 O24 100.0(3) . .
O35 Nb12 O24 90.8(2) . .
O36 Nb12 O24 158.6(2) . .
O12 Nb12 O23 100.2(2) . .
O35 Nb12 O23 159.2(2) . .
O36 Nb12 O23 88.6(2) . .
O24 Nb12 O23 85.9(2) . .
O12 Nb12 O40 171.5(2) . .
O35 Nb12 O40 85.9(2) . .
O36 Nb12 O40 84.4(2) . .
O24 Nb12 O40 74.2(2) . .
O23 Nb12 O40 73.46(19) . .
O30 Sb1 O25 101.2(2) . .
O30 Sb1 O22 77.1(2) . .
O25 Sb1 O22 77.7(2) . .
O30 Sb1 O15 76.9(2) . .
O25 Sb1 O15 76.4(2) . .
O22 Sb1 O15 138.6(2) . .
O30 Sb1 Nb11 93.32(16) . .
O25 Sb1 Nb11 38.75(16) . .
O22 Sb1 Nb11 39.41(15) . .
O15 Sb1 Nb11 111.52(14) . .
O30 Sb1 Nb10 38.28(16) . .
O25 Sb1 Nb10 93.31(16) . .
O22 Sb1 Nb10 39.14(15) . .
O15 Sb1 Nb10 111.41(15) . .
Nb11 Sb1 Nb10 65.85(2) . .
O30 Sb1 Nb3 38.37(16) . .
O25 Sb1 Nb3 92.79(17) . .
O22 Sb1 Nb3 111.78(15) . .
O15 Sb1 Nb3 38.99(15) . .
Nb11 Sb1 Nb3 109.92(3) . .
Nb10 Sb1 Nb3 75.43(2) . .
O30 Sb1 Nb1 92.25(16) . .
O25 Sb1 Nb1 38.33(17) . .
O22 Sb1 Nb1 111.95(15) . .
O15 Sb1 Nb1 38.39(15) . .
Nb11 Sb1 Nb1 75.76(2) . .
Nb10 Sb1 Nb1 109.07(3) . .
Nb3 Sb1 Nb1 64.79(2) . .
O32 Sb2 O34 100.9(2) . .
O32 Sb2 O18 77.7(2) . .
O34 Sb2 O18 76.4(2) . .
O32 Sb2 O20 76.6(2) . .
O34 Sb2 O20 77.0(2) . .
O18 Sb2 O20 138.4(2) . .
O32 Sb2 Nb7 37.88(17) . .
O34 Sb2 Nb7 92.90(15) . .
O18 Sb2 Nb7 111.74(15) . .
O20 Sb2 Nb7 39.14(14) . .
O32 Sb2 Nb9 92.30(17) . .
O34 Sb2 Nb9 38.31(15) . .
O18 Sb2 Nb9 110.94(15) . .
O20 Sb2 Nb9 39.07(14) . .
Nb7 Sb2 Nb9 65.31(2) . .
O32 Sb2 Nb4 38.83(17) . .
O34 Sb2 Nb4 92.74(16) . .
O18 Sb2 Nb4 39.32(15) . .
O20 Sb2 Nb4 111.72(14) . .
Nb7 Sb2 Nb4 75.51(2) . .
Nb9 Sb2 Nb4 109.16(3) . .
O32 Sb2 Nb6 93.33(18) . .
O34 Sb2 Nb6 38.27(15) . .
O18 Sb2 Nb6 38.57(16) . .
O20 Sb2 Nb6 111.71(14) . .
Nb7 Sb2 Nb6 109.70(3) . .
Nb9 Sb2 Nb6 75.35(2) . .
Nb4 Sb2 Nb6 65.55(2) . .
N3 Cu1 N1 95.4(4) . .
N3 Cu1 N2 178.4(4) . .
N1 Cu1 N2 85.3(4) . .
N3 Cu1 N4 84.0(4) . .
N1 Cu1 N4 178.3(4) . .
N2 Cu1 N4 95.2(4) . .
N6 Cu2 N5 84.4(3) . .
N6 Cu2 N8 94.9(3) . .
N5 Cu2 N8 178.1(3) . .
N6 Cu2 N7 179.9(4) . .
N5 Cu2 N7 95.8(4) . .
N8 Cu2 N7 84.9(3) . .
N12 Cu3 N11 84.6(5) . .
N12 Cu3 N9 179.0(4) . .
N11 Cu3 N9 95.6(5) . .
N12 Cu3 N10 94.4(4) . .
N11 Cu3 N10 178.9(4) . .
N9 Cu3 N10 85.4(4) . .
N15 Cu4 N14 177.4(4) . .
N15 Cu4 N13 93.0(6) . .
N14 Cu4 N13 84.7(6) . .
N15 Cu4 N16 87.1(5) . .
N14 Cu4 N16 95.0(5) . .
N13 Cu4 N16 172.2(7) . .
N15 Cu4 N16' 85.7(5) . .
N14 Cu4 N16' 96.0(5) . .
N13 Cu4 N16' 98.4(6) . .
N16 Cu4 N16' 89.4(5) . .
N17 Cu5 N17 179.997(2) . 3_655
N17 Cu5 N18 93.8(6) . 3_655
N17 Cu5 N18 86.2(6) 3_655 3_655
N17 Cu5 N18 86.2(6) . .
N17 Cu5 N18 93.8(6) 3_655 .
N18 Cu5 N18 179.998(2) 3_655 .
Nb1 O13 Nb2 118.6(3) . .
Nb3 O14 Nb2 118.3(3) . .
Nb1 O15 Nb3 114.8(3) . .
Nb1 O15 Sb1 101.0(2) . .
Nb3 O15 Sb1 100.2(2) . .
Nb4 O16 Nb5 119.2(3) . .
Nb6 O17 Nb5 118.9(3) . .
Nb6 O18 Nb4 115.7(3) . .
Nb6 O18 Sb2 101.1(2) . .
Nb4 O18 Sb2 100.2(2) . .
Nb7 O19 Nb8 117.7(3) . .
Nb7 O20 Nb9 114.9(2) . .
Nb7 O20 Sb2 99.8(2) . .
Nb9 O20 Sb2 100.0(2) . .
Nb9 O21 Nb8 118.6(3) . .
Nb10 O22 Nb11 115.4(3) . .
Nb10 O22 Sb1 100.4(2) . .
Nb11 O22 Sb1 100.0(2) . .
Nb10 O23 Nb12 118.7(3) . .
Nb11 O24 Nb12 119.2(3) . .
Sb1 O25 Nb11 105.2(3) . .
Sb1 O25 Nb1 106.3(2) . .
Nb11 O25 Nb1 143.0(3) . .
Nb1 O26 Nb5 153.5(3) . .
Nb4 O27 Nb2 152.9(3) . .
Nb7 O28 Nb2 151.6(3) . .
Nb3 O29 Nb8 153.9(3) . .
Sb1 O30 Nb10 106.1(2) . .
Sb1 O30 Nb3 106.3(2) . .
Nb10 O30 Nb3 142.6(3) . .
Nb11 O31 Nb5 151.5(3) . .
Sb2 O32 Nb7 106.3(3) . .
Sb2 O32 Nb4 105.2(3) . .
Nb7 O32 Nb4 143.5(3) . .
Nb10 O33 Nb8 153.3(3) . .
Sb2 O34 Nb9 105.8(2) . .
Sb2 O34 Nb6 105.9(2) . .
Nb9 O34 Nb6 143.2(3) . .
Nb6 O35 Nb12 152.8(3) . .
Nb9 O36 Nb12 153.3(3) . .
Ge1 O37 Nb1 122.8(3) . .
Ge1 O37 Nb3 123.5(3) . .
Nb1 O37 Nb3 96.78(19) . .
Ge1 O37 Nb2 124.2(3) . .
Nb1 O37 Nb2 90.45(17) . .
Nb3 O37 Nb2 90.04(17) . .
Ge1 O38 Nb6 123.0(3) . .
Ge1 O38 Nb4 122.8(3) . .
Nb6 O38 Nb4 97.00(18) . .
Ge1 O38 Nb5 124.5(3) . .
Nb6 O38 Nb5 89.88(18) . .
Nb4 O38 Nb5 90.76(17) . .
Ge1 O39 Nb9 122.4(2) . .
Ge1 O39 Nb7 122.7(3) . .
Nb9 O39 Nb7 97.9(2) . .
Ge1 O39 Nb8 124.0(3) . .
Nb9 O39 Nb8 91.22(18) . .
Nb7 O39 Nb8 90.16(18) . .
Ge1 O40 Nb10 122.5(2) . .
Ge1 O40 Nb11 122.6(3) . .
Nb10 O40 Nb11 97.57(19) . .
Ge1 O40 Nb12 124.6(3) . .
Nb10 O40 Nb12 90.99(18) . .
Nb11 O40 Nb12 89.84(17) . .
C2 C1 N1 117.7(16) . .
C1 C2 N2 111.7(15) . .
C4 C3 N3 116.5(17) . .
C3 C4 N4 115.1(16) . .
N5 C5 C6 108.6(10) . .
N6 C6 C5 106.8(10) . .
N7 C7 C8 112.0(10) . .
N8 C8 C7 107.3(10) . .
C10 C9 N9 111.2(12) . .
C9 C10 N10 108.0(13) . .
C12 C11 N11 108.6(12) . .
C11 C12 N12 107.6(14) . .
C14 C13 N13 105.5(19) . .
N14 C14 C13 106.2(19) . .
C18 C17 N17 107.5(17) . .
C17 C18 N18 105.6(18) . .
C1 N1 Cu1 109.5(10) . .
C2 N2 Cu1 111.7(9) . .
C3 N3 Cu1 109.7(11) . .
C4 N4 Cu1 109.4(9) . .
C5 N5 Cu2 109.5(6) . .
C6 N6 Cu2 107.8(7) . .
C7 N7 Cu2 106.7(7) . .
C8 N8 Cu2 108.4(6) . .
C9 N9 Cu3 107.1(8) . .
C10 N10 Cu3 107.9(8) . .
C11 N11 Cu3 110.0(8) . .
C12 N12 Cu3 107.8(8) . .
C13 N13 Cu4 104.1(14) . .
C14 N14 Cu4 109.7(11) . .
C15 N15 Cu4 111.0(10) . .
N15 C15 C16 115.5(19) . .
N16 C16 C15 111(2) . .
C16 N16 Cu4 101.2(15) . .
C15' C16' N16' 110(4) . .
C16' N16' Cu4 100(2) . .
C17 N17 Cu5 108.8(13) . .
C18 N18 Cu5 107.8(11) . .

loop_
_geom_bond_atom_site_label_1
_geom_bond_atom_site_label_2
_geom_bond_distance
_geom_bond_site_symmetry_2
Ge1 O37 1.741(5) .
Ge1 O38 1.744(5) .
Ge1 O40 1.753(5) .
Ge1 O39 1.762(5) .
Nb1 O1 1.753(6) .
Nb1 O26 1.902(6) .
Nb1 O13 1.912(6) .
Nb1 O15 2.083(6) .
Nb1 O25 2.128(6) .
Nb1 O37 2.358(5) .
Nb1 Sb1 3.2932(11) .
Nb2 O2 1.779(7) .
Nb2 O28 1.952(6) .
Nb2 O27 1.970(6) .
Nb2 O14 2.023(6) .
Nb2 O13 2.025(6) .
Nb2 O37 2.410(5) .
Nb3 O3 1.772(6) .
Nb3 O29 1.889(6) .
Nb3 O14 1.906(6) .
Nb3 O15 2.102(6) .
Nb3 O30 2.127(5) .
Nb3 O37 2.358(5) .
Nb3 Sb1 3.2880(10) .
Nb4 O4 1.785(6) .
Nb4 O27 1.904(6) .
Nb4 O16 1.918(7) .
Nb4 O18 2.109(6) .
Nb4 O32 2.128(6) .
Nb4 O38 2.370(5) .
Nb4 Sb2 3.2760(10) .
Nb5 O5 1.769(7) .
Nb5 O26 1.966(6) .
Nb5 O31 1.976(6) .
Nb5 O17 1.985(6) .
Nb5 O16 2.012(7) .
Nb5 O38 2.392(5) .
Nb6 O6 1.770(6) .
Nb6 O35 1.892(6) .
Nb6 O17 1.919(6) .
Nb6 O18 2.085(6) .
Nb6 O34 2.113(5) .
Nb6 O38 2.369(5) .
Nb6 Sb2 3.2810(10) .
Nb7 O7 1.789(7) .
Nb7 O28 1.907(6) .
Nb7 O19 1.924(6) .
Nb7 O32 2.091(6) .
Nb7 O20 2.094(5) .
Nb7 O39 2.354(5) .
Nb7 Sb2 3.2695(10) .
Nb8 O8 1.745(6) .
Nb8 O29 1.962(6) .
Nb8 O33 1.989(5) .
Nb8 O19 2.003(6) .
Nb8 O21 2.011(6) .
Nb8 O39 2.393(5) .
Nb9 O9 1.778(6) .
Nb9 O36 1.897(6) .
Nb9 O21 1.915(5) .
Nb9 O20 2.096(5) .
Nb9 O34 2.110(5) .
Nb9 O39 2.330(5) .
Nb9 Sb2 3.2753(10) .
Nb10 O10 1.785(6) .
Nb10 O33 1.877(6) .
Nb10 O23 1.908(5) .
Nb10 O22 2.097(6) .
Nb10 O30 2.107(5) .
Nb10 O40 2.341(5) .
Nb10 Sb1 3.2669(10) .
Nb11 O11 1.763(7) .
Nb11 O31 1.888(6) .
Nb11 O24 1.901(6) .
Nb11 O22 2.101(6) .
Nb11 O25 2.114(6) .
Nb11 O40 2.374(5) .
Nb11 Sb1 3.2591(9) .
Nb12 O12 1.763(6) .
Nb12 O35 1.961(6) .
Nb12 O36 1.968(5) .
Nb12 O24 2.003(6) .
Nb12 O23 2.017(5) .
Nb12 O40 2.394(5) .
Sb1 O30 1.979(6) .
Sb1 O25 1.987(5) .
Sb1 O22 2.155(6) .
Sb1 O15 2.185(6) .
Sb2 O32 1.995(6) .
Sb2 O34 1.996(5) .
Sb2 O18 2.162(6) .
Sb2 O20 2.179(6) .
Cu1 N3 1.985(11) .
Cu1 N1 1.985(9) .
Cu1 N2 1.989(10) .
Cu1 N4 2.007(9) .
Cu2 N6 2.001(9) .
Cu2 N5 2.024(9) .
Cu2 N8 2.026(8) .
Cu2 N7 2.040(8) .
Cu3 N12 1.993(10) .
Cu3 N11 2.008(11) .
Cu3 N9 2.017(10) .
Cu3 N10 2.017(11) .
Cu4 N15 1.982(11) .
Cu4 N14 1.995(10) .
Cu4 N13 2.108(16) .
Cu4 N16 2.149(16) .
Cu4 N16' 2.393(13) .
Cu5 N17 1.925(15) .
Cu5 N17 1.925(15) 3_655
Cu5 N18 1.948(13) 3_655
Cu5 N18 1.948(13) .
C1 C2 1.43(2) .
C1 N1 1.448(19) .
C2 N2 1.459(18) .
C3 C4 1.36(2) .
C3 N3 1.42(2) .
C4 N4 1.431(18) .
C5 N5 1.452(14) .
C5 C6 1.507(16) .
C6 N6 1.493(14) .
C7 N7 1.409(14) .
C7 C8 1.514(16) .
C8 N8 1.468(14) .
C9 C10 1.45(2) .
C9 N9 1.510(19) .
C10 N10 1.490(15) .
C11 C12 1.44(2) .
C11 N11 1.494(18) .
C12 N12 1.554(18) .
C13 C14 1.57(3) .
C13 N13 1.59(3) .
C14 N14 1.38(2) .
C17 C18 1.46(3) .
C17 N17 1.52(2) .
C18 N18 1.50(2) .
N15 C15 1.40(2) .
C15 C16 1.53(3) .
C16 N16 1.53(3) .
C15' C16' 1.459(10) .
C16' N16' 1.466(10) .

loop_
_platon_squeeze_void_nr
_platon_squeeze_void_average_x
_platon_squeeze_void_average_y
_platon_squeeze_void_average_z
_platon_squeeze_void_volume
_platon_squeeze_void_count_electrons
_platon_squeeze_void_content
1 -0.010 0.000 -0.001 2210 1475 ' '
2 -0.071 0.500 0.429 2210 1480 ' '
